data_4516910
loop_
_publ_author_name
'Oruganti, Madhavi'
'Nechipadappu, Sunil Kumar'
'Khade, Pavan A.'
'Trivedi, Darshak R.'

_publ_section_title
;
 Solid-State Versatility of the Molecular Salts/Cocrystals of
 2-Chloro-4-nitrobenzoic Acid: A Case Study on Halogen Bonds.
;
_journal_issue 10
_journal_name_full 'ACS omega'
_journal_page_first 7146
_journal_page_last 7162
_journal_paper_doi 10.1021/acsomega.7b00878
_journal_volume 2
_journal_year 2017
_chemical_formula_sum 'C12 H10 Cl N3 O4'
_chemical_formula_weight 295.68
_space_group_crystal_system triclinic
_space_group_IT_number 2
_space_group_name_Hall '-P 1'
_space_group_name_H-M_alt 'P -1'
_atom_sites_solution_hydrogens mixed
_audit_creation_method SHELXL-2014/7
_cell_angle_alpha 95.9380(10)
_cell_angle_beta 103.7510(10)
_cell_angle_gamma 94.7420(10)
_cell_formula_units_Z 2
_cell_length_a 5.7224(4)
_cell_length_b 10.5903(7)
_cell_length_c 11.2992(7)
_cell_measurement_reflns_used 2184
_cell_measurement_temperature 296(2)
_cell_measurement_theta_max 25.242
_cell_measurement_theta_min 1.871
_cell_volume 657.47(8)
_computing_structure_refinement 'SHELXL-2014/7 (Sheldrick, 2014)'
_diffrn_ambient_temperature 296(2)
_diffrn_measured_fraction_theta_full 1.000
_diffrn_measured_fraction_theta_max 1.000
_diffrn_measurement_device_type apexIIduo
_diffrn_radiation_type MoK\a
_diffrn_radiation_wavelength 0.71073
_diffrn_reflns_av_R_equivalents 0.0174
_diffrn_reflns_av_unetI/netI 0.0153
_diffrn_reflns_Laue_measured_fraction_full 1.000
_diffrn_reflns_Laue_measured_fraction_max 1.000
_diffrn_reflns_limit_h_max 7
_diffrn_reflns_limit_h_min -7
_diffrn_reflns_limit_k_max 13
_diffrn_reflns_limit_k_min -13
_diffrn_reflns_limit_l_max 13
_diffrn_reflns_limit_l_min -13
_diffrn_reflns_number 8855
_diffrn_reflns_point_group_measured_fraction_full 1.000
_diffrn_reflns_point_group_measured_fraction_max 1.000
_diffrn_reflns_theta_full 25.242
_diffrn_reflns_theta_max 26.000
_diffrn_reflns_theta_min 1.871
_exptl_absorpt_coefficient_mu 0.308
_exptl_crystal_density_diffrn 1.494
_exptl_crystal_description plate
_exptl_crystal_F_000 304
_refine_diff_density_max 0.192
_refine_diff_density_min -0.257
_refine_diff_density_rms 0.035
_refine_ls_extinction_method none
_refine_ls_goodness_of_fit_ref 0.625
_refine_ls_hydrogen_treatment mixed
_refine_ls_matrix_type full
_refine_ls_number_parameters 193
_refine_ls_number_reflns 2567
_refine_ls_number_restraints 46
_refine_ls_restrained_S_all 0.619
_refine_ls_R_factor_all 0.0384
_refine_ls_R_factor_gt 0.0319
_refine_ls_shift/su_max 0.000
_refine_ls_shift/su_mean 0.000
_refine_ls_structure_factor_coef Fsqd
_refine_ls_weighting_details 'w=1/[\s^2^(Fo^2^)+(0.0804P)^2^+0.5528P] where P=(Fo^2^+2Fc^2^)/3'
_refine_ls_weighting_scheme calc
_refine_ls_wR_factor_gt 0.0878
_refine_ls_wR_factor_ref 0.0955
_reflns_Friedel_coverage 0.000
_reflns_number_gt 2184
_reflns_number_total 2567
_reflns_threshold_expression 'I > 2\s(I)'
_cod_data_source_file ao7b00878_si_002.cif
_cod_data_source_block CCDC_961169_2c4n.g
_cod_database_code 4516910
_shelx_shelxl_version_number 2014/7
_shelx_space_group_comment
;
The symmetry employed for this shelxl refinement is uniquely defined
by the following loop, which should always be used as a source of
symmetry information in preference to the above space-group names.
They are only intended as comments.
;

loop_
_space_group_symop_operation_xyz
'x, y, z'
'-x, -y, -z'

loop_
_atom_site_label
_atom_site_type_symbol
_atom_site_fract_x
_atom_site_fract_y
_atom_site_fract_z
_atom_site_U_iso_or_equiv
_atom_site_adp_type
_atom_site_occupancy
_atom_site_site_symmetry_order
_atom_site_calc_flag
_atom_site_refinement_flags_posn
_atom_site_refinement_flags_adp
Cl1 Cl 0.46255(9) 0.12448(4) 0.10475(4) 0.06123(16) Uani 1 1 d . U
O4 O 0.5520(2) 0.41257(12) 0.18535(10) 0.0579(3) Uani 1 1 d . U
O3 O 0.6714(2) 0.43962(12) 0.38859(10) 0.0567(3) Uani 1 1 d . U
N3 N -0.0931(2) 0.59388(12) 0.16554(11) 0.0406(3) Uani 1 1 d . U
O1 O -0.2796(3) 0.00661(15) 0.40734(16) 0.0796(4) Uani 1 1 d . U
O2 O -0.1683(3) -0.12207(14) 0.27603(17) 0.0823(5) Uani 1 1 d . U
N2 N 0.0845(3) 0.58992(15) 0.36923(13) 0.0523(4) Uani 1 1 d . U
N1 N -0.1547(3) -0.01780(15) 0.33616(15) 0.0572(4) Uani 1 1 d . U
C1 C 0.3653(3) 0.27333(13) 0.29671(12) 0.0365(3) Uani 1 1 d . U
C7 C 0.5459(3) 0.38355(14) 0.28848(13) 0.0395(3) Uani 1 1 d . U
C8 C 0.0985(3) 0.62730(13) 0.26284(13) 0.0388(3) Uani 1 1 d . U
C2 C 0.3120(3) 0.15840(14) 0.21884(13) 0.0385(3) Uani 1 1 d . U
C4 C 0.0251(3) 0.08400(14) 0.32277(15) 0.0438(3) Uani 1 1 d . U
C3 C 0.1434(3) 0.06252(14) 0.23144(14) 0.0437(3) Uani 1 1 d . U
H1 H 0.1112 -0.0143 0.1795 0.052 Uiso 1 1 calc R U
C6 C 0.2440(3) 0.28788(15) 0.38975(14) 0.0456(4) Uani 1 1 d . U
H3 H 0.2806 0.3626 0.4447 0.055 Uiso 1 1 calc R U
C5 C 0.0713(3) 0.19509(16) 0.40301(15) 0.0497(4) Uani 1 1 d . U
H2 H -0.0111 0.2073 0.4643 0.060 Uiso 1 1 calc R U
C9 C 0.3009(3) 0.70067(16) 0.24436(15) 0.0501(4) Uani 1 1 d . U
H10 H 0.4369 0.7250 0.3091 0.060 Uiso 1 1 calc R U
C12 C -0.0999(3) 0.63104(16) 0.05376(14) 0.0501(4) Uani 1 1 d . U
H7 H -0.2381 0.6080 -0.0100 0.060 Uiso 1 1 calc R U
C10 C 0.2962(3) 0.73551(17) 0.13192(17) 0.0554(4) Uani 1 1 d . U
H9 H 0.4307 0.7829 0.1197 0.066 Uiso 1 1 calc R U
C11 C 0.0920(4) 0.70121(18) 0.03404(16) 0.0573(4) Uani 1 1 d . U
H8 H 0.0883 0.7261 -0.0429 0.069 Uiso 1 1 calc R U
H6 H -0.216(3) 0.5428(19) 0.1756(17) 0.053(5) Uiso 1 1 d . .
H4 H -0.047(4) 0.5438(19) 0.3741(17) 0.054(5) Uiso 1 1 d . .
H5 H 0.209(4) 0.602(2) 0.431(2) 0.064(6) Uiso 1 1 d . .

loop_
_atom_site_aniso_label
_atom_site_aniso_U_11
_atom_site_aniso_U_22
_atom_site_aniso_U_33
_atom_site_aniso_U_23
_atom_site_aniso_U_13
_atom_site_aniso_U_12
Cl1 0.0798(3) 0.0560(3) 0.0548(3) -0.00211(19) 0.0361(2) 0.0018(2)
O4 0.0685(8) 0.0595(7) 0.0347(6) 0.0133(5) -0.0010(5) -0.0242(6)
O3 0.0616(7) 0.0643(7) 0.0333(5) 0.0019(5) 0.0024(5) -0.0230(6)
N3 0.0426(7) 0.0383(6) 0.0364(6) 0.0033(5) 0.0047(5) -0.0040(5)
O1 0.0662(9) 0.0835(10) 0.1013(11) 0.0273(9) 0.0422(9) -0.0044(7)
O2 0.0779(10) 0.0483(8) 0.1163(13) 0.0009(8) 0.0288(9) -0.0206(7)
N2 0.0536(9) 0.0586(9) 0.0374(7) 0.0111(6) 0.0009(6) -0.0121(7)
N1 0.0464(8) 0.0529(9) 0.0725(10) 0.0206(7) 0.0130(7) -0.0032(6)
C1 0.0397(7) 0.0346(7) 0.0327(7) 0.0065(5) 0.0039(5) 0.0014(6)
C7 0.0419(8) 0.0387(7) 0.0336(7) 0.0062(6) 0.0022(6) -0.0021(6)
C8 0.0448(8) 0.0329(7) 0.0360(7) 0.0045(5) 0.0058(6) 0.0012(6)
C2 0.0430(8) 0.0381(7) 0.0337(7) 0.0043(6) 0.0087(6) 0.0038(6)
C4 0.0408(8) 0.0386(8) 0.0521(9) 0.0122(6) 0.0107(7) -0.0007(6)
C3 0.0500(9) 0.0329(7) 0.0448(8) 0.0006(6) 0.0086(7) -0.0004(6)
C6 0.0593(9) 0.0359(7) 0.0417(8) 0.0002(6) 0.0161(7) 0.0008(7)
C5 0.0564(10) 0.0478(9) 0.0513(9) 0.0083(7) 0.0250(8) 0.0053(7)
C9 0.0425(8) 0.0513(9) 0.0509(9) 0.0096(7) 0.0031(7) -0.0053(7)
C12 0.0567(10) 0.0520(9) 0.0357(8) 0.0063(7) 0.0017(7) -0.0003(7)
C10 0.0525(10) 0.0557(10) 0.0603(10) 0.0174(8) 0.0180(8) -0.0046(8)
C11 0.0683(11) 0.0612(11) 0.0441(9) 0.0170(8) 0.0153(8) -0.0003(8)

loop_
_atom_type_symbol
_atom_type_description
_atom_type_scat_dispersion_real
_atom_type_scat_dispersion_imag
_atom_type_scat_source
C C 0.0033 0.0016 'International Tables Vol C Tables 4.2.6.8 and 6.1.1.4'
H H 0.0000 0.0000 'International Tables Vol C Tables 4.2.6.8 and 6.1.1.4'
N N 0.0061 0.0033 'International Tables Vol C Tables 4.2.6.8 and 6.1.1.4'
O O 0.0106 0.0060 'International Tables Vol C Tables 4.2.6.8 and 6.1.1.4'
Cl Cl 0.1484 0.1585 'International Tables Vol C Tables 4.2.6.8 and 6.1.1.4'

loop_
_geom_angle_atom_site_label_1
_geom_angle_atom_site_label_2
_geom_angle_atom_site_label_3
_geom_angle
C8 N3 C12 122.69(14)
O1 N1 O2 123.91(15)
O1 N1 C4 118.08(16)
O2 N1 C4 118.01(16)
C2 C1 C6 117.29(13)
C2 C1 C7 125.12(13)
C6 C1 C7 117.59(13)
O4 C7 O3 125.75(13)
O4 C7 C1 118.62(12)
O3 C7 C1 115.59(12)
N2 C8 N3 118.15(14)
N2 C8 C9 124.23(14)
N3 C8 C9 117.62(13)
C3 C2 C1 121.84(14)
C3 C2 Cl1 116.19(11)
C1 C2 Cl1 121.91(11)
C3 C4 C5 122.69(14)
C3 C4 N1 118.19(14)
C5 C4 N1 119.11(15)
C4 C3 C2 118.10(14)
C5 C6 C1 122.18(14)
C4 C5 C6 117.86(15)
C10 C9 C8 119.70(15)
C11 C12 N3 120.62(15)
C9 C10 C11 120.90(15)
C12 C11 C10 118.43(15)

loop_
_geom_bond_atom_site_label_1
_geom_bond_atom_site_label_2
_geom_bond_distance
Cl1 C2 1.7369(15)
O4 C7 1.2431(18)
O3 C7 1.2460(17)
N3 C8 1.3482(18)
N3 C12 1.354(2)
O1 N1 1.219(2)
O2 N1 1.222(2)
N2 C8 1.322(2)
N1 C4 1.473(2)
C1 C2 1.392(2)
C1 C6 1.393(2)
C1 C7 1.5192(19)
C8 C9 1.410(2)
C2 C3 1.384(2)
C4 C3 1.373(2)
C4 C5 1.375(2)
C6 C5 1.380(2)
C9 C10 1.354(2)
C12 C11 1.350(2)
C10 C11 1.397(3)

loop_
_geom_hbond_atom_site_label_D
_geom_hbond_atom_site_label_H
_geom_hbond_atom_site_label_A
_geom_hbond_distance_DH
_geom_hbond_distance_HA
_geom_hbond_distance_DA
_geom_hbond_angle_DHA
_geom_hbond_site_symmetry_A
N2 H5 O3 0.86(2) 2.10(2) 2.8230(18) 141.8(19) 2_666
N2 H4 O3 0.88(2) 1.92(2) 2.8041(19) 178.0(18) 1_455
N3 H6 O4 0.89(2) 1.86(2) 2.7427(17) 169.8(18) 1_455
C12 H7 O4 0.93 2.31 3.2292(19) 168.0 2_565
N3 H6 O4 0.89(2) 1.86(2) 2.7427(17) 169.8(18) 1_455
N2 H5 O3 0.86(2) 2.10(2) 2.8230(18) 141.8(19) 2_666
N2 H5 O3 0.86(2) 2.10(2) 2.8230(18) 141.8(19) 2_666
N2 H4 O3 0.88(2) 1.92(2) 2.8041(19) 178.0(18) 1_455
N3 H6 O4 0.89(2) 1.86(2) 2.7427(17) 169.8(18) 1_455
C12 H7 O4 0.93 2.31 3.2292(19) 168.0 2_565
N2 H5 O3 0.86(2) 2.10(2) 2.8230(18) 141.8(19) 2_666
N2 H4 O3 0.88(2) 1.92(2) 2.8041(19) 178.0(18) 1_455
N3 H6 O4 0.89(2) 1.86(2) 2.7427(17) 169.8(18) 1_455
C12 H7 O4 0.93 2.31 3.2292(19) 168.0 2_565
N3 H6 O4 0.89(2) 1.86(2) 2.7427(17) 169.8(18) 1_455
C12 H7 O4 0.93 2.31 3.2292(19) 168.0 2_565
N2 H4 O3 0.88(2) 1.92(2) 2.8041(19) 178.0(18) 1_455
N2 H5 O3 0.86(2) 2.10(2) 2.8230(18) 141.8(19) 2_666
C12 H7 O4 0.93 2.31 3.2292(19) 168.0 2_565
N2 H4 O3 0.88(2) 1.92(2) 2.8041(19) 178.0(18) 1_455
N2 H5 O3 0.86(2) 2.10(2) 2.8230(18) 141.8(19) 2_666
C12 H7 O4 0.93 2.31 3.2292(19) 168.0 2_565
N2 H4 O3 0.88(2) 1.92(2) 2.8041(19) 178.0(18) 1_455
N2 H5 O3 0.86(2) 2.10(2) 2.8230(18) 141.8(19) 2_666
N2 H4 O3 0.88(2) 1.92(2) 2.8041(19) 178.0(18) 1_455
N2 H5 O3 0.86(2) 2.10(2) 2.8230(18) 141.8(19) 2_666
N2 H5 O3 0.86(2) 2.10(2) 2.8230(18) 141.8(19) 2_666
N2 H4 O3 0.88(2) 1.92(2) 2.8041(19) 178.0(18) 1_455
C12 H7 O4 0.93 2.31 3.2292(19) 168.0 2_565
N2 H5 O3 0.86(2) 2.10(2) 2.8230(18) 141.8(19) 2_666
N2 H4 O3 0.88(2) 1.92(2) 2.8041(19) 178.0(18) 1_455
C12 H7 O4 0.93 2.31 3.2292(19) 168.0 2_565
C12 H7 O4 0.93 2.31 3.2292(19) 168.0 2_565
N3 H6 O4 0.89(2) 1.86(2) 2.7427(17) 169.8(18) 1_455
